data_4300976
loop_
_publ_author_name
'Wadas, Thaddeus J.'
'Chakraborty, Soma'
'Lachicotte, Rene J.'
'Wang, Quan-Ming'
'Eisenberg, Richard'

_publ_section_title
;
 Facile Synthesis, Structure, and Luminescence Properties of
 Pt(diimine)bis(arylacetylide) Chromophore--Donor Dyads
;
_journal_coden_ASTM INOCAJ
_journal_issue 8
_journal_name_full 'Inorganic Chemistry'
_journal_page_first 2628
_journal_page_last 2638
_journal_paper_doi 10.1021/ic048886l
_journal_volume 44
_journal_year 2005
_chemical_formula_sum 'C56 H40 N4 O2 Pt'
_chemical_formula_weight 996.01
_space_group_IT_number 14
_symmetry_cell_setting monoclinic
_symmetry_space_group_name_Hall '-P 2ybc'
_symmetry_space_group_name_H-M 'P 1 21/c 1'
_atom_sites_solution_hydrogens geom
_atom_sites_solution_primary direct
_atom_sites_solution_secondary difmap
_audit_creation_method SHELXL-97
_cell_angle_alpha 90.00
_cell_angle_beta 108.6090(10)
_cell_angle_gamma 90.00
_cell_formula_units_Z 4
_cell_length_a 19.4441(10)
_cell_length_b 16.3369(9)
_cell_length_c 15.2547(8)
_cell_measurement_temperature 293(2)
_cell_volume 4592.4(4)
_computing_cell_refinement 'Bruker SMART'
_computing_data_collection 'Bruker SMART'
_computing_data_reduction 'Bruker SHELXTL'
_computing_molecular_graphics 'Bruker SHELXTL'
_computing_publication_material 'Bruker SHELXTL'
_computing_structure_refinement 'SHELXL-97 (Sheldrick, 1997)'
_computing_structure_solution 'Bruker SHELXTL'
_diffrn_ambient_temperature 293(2)
_diffrn_measured_fraction_theta_full 0.927
_diffrn_measured_fraction_theta_max 0.927
_diffrn_measurement_device_type 'CCD area detector'
_diffrn_measurement_method 'phi and omega scans'
_diffrn_radiation_monochromator graphite
_diffrn_radiation_source 'fine-focus sealed tube'
_diffrn_radiation_type MoK\a
_diffrn_radiation_wavelength 0.71073
_diffrn_reflns_av_R_equivalents 0.0152
_diffrn_reflns_av_sigmaI/netI 0.0182
_diffrn_reflns_limit_h_max 22
_diffrn_reflns_limit_h_min -25
_diffrn_reflns_limit_k_max 21
_diffrn_reflns_limit_k_min -18
_diffrn_reflns_limit_l_max 19
_diffrn_reflns_limit_l_min -20
_diffrn_reflns_number 27606
_diffrn_reflns_theta_full 28.27
_diffrn_reflns_theta_max 28.27
_diffrn_reflns_theta_min 1.67
_exptl_absorpt_coefficient_mu 3.102
_exptl_absorpt_correction_T_max 0.928
_exptl_absorpt_correction_T_min 0.787
_exptl_absorpt_correction_type 'Empirical; SADABS'
_exptl_crystal_colour Orange
_exptl_crystal_density_diffrn 1.441
_exptl_crystal_density_meas ?
_exptl_crystal_density_method 'not measured'
_exptl_crystal_description Plate
_exptl_crystal_F_000 1992
_exptl_crystal_size_max 0.12
_exptl_crystal_size_mid 0.30
_exptl_crystal_size_min 0.34
_refine_diff_density_max 0.545
_refine_diff_density_min -0.719
_refine_diff_density_rms 0.058
_refine_ls_extinction_method none
_refine_ls_goodness_of_fit_ref 1.054
_refine_ls_hydrogen_treatment mixed
_refine_ls_matrix_type full
_refine_ls_number_parameters 570
_refine_ls_number_reflns 10551
_refine_ls_number_restraints 0
_refine_ls_restrained_S_all 1.054
_refine_ls_R_factor_all 0.0271
_refine_ls_R_factor_gt 0.0204
_refine_ls_shift/su_max 0.036
_refine_ls_shift/su_mean 0.001
_refine_ls_structure_factor_coef Fsqd
_refine_ls_weighting_details 'calc w=1/[\s^2^(Fo^2^)+(0.0266P)^2^+0.8250P] where P=(Fo^2^+2Fc^2^)/3'
_refine_ls_weighting_scheme calc
_refine_ls_wR_factor_gt 0.0505
_refine_ls_wR_factor_ref 0.0521
_reflns_number_gt 8617
_reflns_number_total 10551
_reflns_threshold_expression >2sigma(I)
_cod_data_source_file ic048886lsi20040813_030005_3.cif
_cod_data_source_block 3
_cod_depositor_comments
;
The following automatic conversions were performed:
'_symmetry_cell_setting' value 'Monoclinic' changed to 'monoclinic'
according to '/home/saulius/struct/CIF-dictionaries/cif_core.dic'
dictionary named 'cif_core.dic' version 2.4.1 from 2010-06-29.

Automatic conversion script
Id: cif_fix_enum 1527 2010-12-29 10:47:43Z saulius 

The following automatic conversions were performed:

'_exptl_crystal_density_meas' value 'na' was changed to '?' - the
value is perceived as not measured.

Automatic conversion script
Id: cif_fix_values 3008 2015-01-20 13:52:24Z robertas 
;
_cod_database_code 4300976

loop_
_symmetry_equiv_pos_as_xyz
'x, y, z'
'-x, y+1/2, -z+1/2'
'-x, -y, -z'
'x, -y-1/2, z-1/2'

loop_
_atom_site_label
_atom_site_type_symbol
_atom_site_fract_x
_atom_site_fract_y
_atom_site_fract_z
_atom_site_U_iso_or_equiv
_atom_site_adp_type
_atom_site_occupancy
_atom_site_symmetry_multiplicity
_atom_site_calc_flag
_atom_site_refinement_flags
_atom_site_disorder_assembly
_atom_site_disorder_group
Pt1 Pt -0.379221(4) 0.503174(4) 0.469605(5) 0.02901(3) Uani 1 1 d . . .
O1 O 0.23284(10) -0.11726(11) 0.71985(15) 0.0672(6) Uani 1 1 d . . .
O2 O -1.04223(10) 0.07398(12) -0.12932(14) 0.0680(6) Uani 1 1 d . . .
N1 N -0.32097(9) 0.60520(10) 0.53085(12) 0.0296(4) Uani 1 1 d . . .
N2 N -0.45996(9) 0.59099(10) 0.43558(12) 0.0304(4) Uani 1 1 d . . .
N3 N 0.00296(10) 0.10403(12) 0.60770(15) 0.0449(5) Uani 1 1 d . . .
N4 N -0.79359(11) 0.21832(13) 0.11044(14) 0.0463(5) Uani 1 1 d . . .
C1 C -0.25063(11) 0.60951(13) 0.58187(15) 0.0334(5) Uani 1 1 d . . .
H1A H -0.2241 0.5613 0.5981 0.040 Uiso 1 1 calc R . .
C2 C -0.21633(11) 0.68375(13) 0.61109(14) 0.0336(5) Uani 1 1 d . . .
H2A H -0.1677 0.6840 0.6472 0.040 Uiso 1 1 calc R . .
C3 C -0.25279(11) 0.75741(12) 0.58771(14) 0.0307(4) Uani 1 1 d . . .
C4 C -0.32884(11) 0.75354(12) 0.53998(14) 0.0303(4) Uani 1 1 d . . .
C5 C -0.37624(12) 0.82304(13) 0.51973(15) 0.0363(5) Uani 1 1 d . . .
H5A H -0.3572 0.8747 0.5388 0.044 Uiso 1 1 calc R . .
C6 C -0.44768(11) 0.81554(12) 0.47382(15) 0.0359(5) Uani 1 1 d . . .
H6A H -0.4767 0.8621 0.4625 0.043 Uiso 1 1 calc R . .
C7 C -0.48029(11) 0.73764(12) 0.44193(14) 0.0304(4) Uani 1 1 d . . .
C8 C -0.55524(11) 0.72603(13) 0.39343(14) 0.0315(4) Uani 1 1 d . . .
C9 C -0.57882(11) 0.64712(13) 0.37038(15) 0.0360(5) Uani 1 1 d . . .
H9A H -0.6278 0.6375 0.3403 0.043 Uiso 1 1 calc R . .
C10 C -0.53076(11) 0.58150(13) 0.39122(15) 0.0355(5) Uani 1 1 d . . .
H10A H -0.5486 0.5291 0.3736 0.043 Uiso 1 1 calc R . .
C11 C -0.43519(11) 0.66850(12) 0.46189(13) 0.0292(4) Uani 1 1 d . . .
C12 C -0.35967(11) 0.67612(12) 0.51235(14) 0.0291(4) Uani 1 1 d . . .
C13 C -0.21242(11) 0.83555(12) 0.60921(15) 0.0325(4) Uani 1 1 d . . .
C14 C -0.21672(12) 0.89181(13) 0.53924(16) 0.0389(5) Uani 1 1 d . . .
H14A H -0.2480 0.8822 0.4798 0.047 Uiso 1 1 calc R . .
C15 C -0.17458(13) 0.96213(15) 0.55761(18) 0.0459(6) Uani 1 1 d . . .
H15A H -0.1769 0.9989 0.5102 0.055 Uiso 1 1 calc R . .
C16 C -0.12931(13) 0.97773(14) 0.6458(2) 0.0466(6) Uani 1 1 d . . .
H16A H -0.1016 1.0253 0.6581 0.056 Uiso 1 1 calc R . .
C17 C -0.12513(12) 0.92297(14) 0.71582(17) 0.0439(6) Uani 1 1 d . . .
H17A H -0.0948 0.9339 0.7755 0.053 Uiso 1 1 calc R . .
C18 C -0.16585(11) 0.85164(13) 0.69798(15) 0.0367(5) Uani 1 1 d . . .
H18A H -0.1621 0.8144 0.7454 0.044 Uiso 1 1 calc R . .
C19 C -0.60613(11) 0.79691(12) 0.36810(15) 0.0324(4) Uani 1 1 d . . .
C20 C -0.65302(17) 0.81275(19) 0.4165(2) 0.0697(9) Uani 1 1 d . . .
H20A H -0.6529 0.7795 0.4661 0.084 Uiso 1 1 calc R . .
C21 C -0.70076(18) 0.8782(2) 0.3918(2) 0.0787(10) Uani 1 1 d . . .
H21A H -0.7329 0.8881 0.4245 0.094 Uiso 1 1 calc R . .
C22 C -0.70115(13) 0.92883(15) 0.31954(19) 0.0495(6) Uani 1 1 d . . .
H22A H -0.7315 0.9743 0.3050 0.059 Uiso 1 1 calc R . .
C23 C -0.65646(16) 0.91106(18) 0.2702(2) 0.0670(9) Uani 1 1 d . . .
H23A H -0.6576 0.9430 0.2192 0.080 Uiso 1 1 calc R . .
C24 C -0.60900(15) 0.84577(17) 0.2948(2) 0.0625(8) Uani 1 1 d . . .
H24A H -0.5782 0.8349 0.2604 0.075 Uiso 1 1 calc R . .
C25 C -0.29607(12) 0.42972(13) 0.50547(16) 0.0358(5) Uani 1 1 d . . .
C26 C -0.24196(12) 0.38808(13) 0.53005(16) 0.0386(5) Uani 1 1 d . . .
C27 C -0.17902(12) 0.33578(13) 0.55796(16) 0.0382(5) Uani 1 1 d . . .
C28 C -0.11328(13) 0.36127(14) 0.61950(18) 0.0497(6) Uani 1 1 d . . .
H28A H -0.1089 0.4141 0.6434 0.060 Uiso 1 1 calc R . .
C29 C -0.05432(13) 0.30940(15) 0.64581(19) 0.0513(6) Uani 1 1 d . . .
H29A H -0.0108 0.3279 0.6872 0.062 Uiso 1 1 calc R . .
C30 C -0.05851(12) 0.23004(13) 0.61174(17) 0.0401(5) Uani 1 1 d . . .
C31 C -0.12392(12) 0.20444(14) 0.54976(17) 0.0439(6) Uani 1 1 d . . .
H31A H -0.1278 0.1519 0.5252 0.053 Uiso 1 1 calc R . .
C32 C -0.18335(12) 0.25577(14) 0.52396(17) 0.0434(6) Uani 1 1 d . . .
H32A H -0.2270 0.2369 0.4833 0.052 Uiso 1 1 calc R . .
C33 C 0.00476(12) 0.17505(14) 0.64042(17) 0.0443(6) Uani 1 1 d . . .
H33A H 0.0473 0.1933 0.6840 0.053 Uiso 1 1 calc R . .
C34 C 0.06354(12) 0.05052(14) 0.63622(17) 0.0419(5) Uani 1 1 d . . .
C35 C 0.13580(13) 0.07498(15) 0.67346(18) 0.0467(6) Uani 1 1 d . . .
H35A H 0.1474 0.1304 0.6801 0.056 Uiso 1 1 calc R . .
C36 C 0.18994(14) 0.01706(16) 0.7003(2) 0.0524(7) Uani 1 1 d . . .
H36A H 0.2378 0.0341 0.7256 0.063 Uiso 1 1 calc R . .
C37 C 0.17508(13) -0.06528(15) 0.69079(18) 0.0474(6) Uani 1 1 d . . .
C38 C 0.10393(15) -0.09048(16) 0.6507(2) 0.0555(7) Uani 1 1 d . . .
H38A H 0.0930 -0.1459 0.6426 0.067 Uiso 1 1 calc R . .
C39 C 0.04907(14) -0.03257(16) 0.62278(19) 0.0524(7) Uani 1 1 d . . .
H39A H 0.0015 -0.0498 0.5944 0.063 Uiso 1 1 calc R . .
C40 C 0.21849(16) -0.20251(17) 0.7211(2) 0.0700(9) Uani 1 1 d . . .
H40A H 0.2635 -0.2319 0.7433 0.105 Uiso 1 1 calc R . .
H40B H 0.1921 -0.2205 0.6597 0.105 Uiso 1 1 calc R . .
H40C H 0.1902 -0.2127 0.7613 0.105 Uiso 1 1 calc R . .
C41 C -0.44333(12) 0.41535(12) 0.40613(15) 0.0334(5) Uani 1 1 d . . .
C42 C -0.48889(12) 0.36542(13) 0.36584(15) 0.0357(5) Uani 1 1 d . . .
C43 C -0.54886(12) 0.31640(13) 0.31299(14) 0.0339(5) Uani 1 1 d . . .
C44 C -0.54274(12) 0.23390(13) 0.29351(16) 0.0396(5) Uani 1 1 d . . .
H44A H -0.4980 0.2079 0.3167 0.047 Uiso 1 1 calc R . .
C45 C -0.60248(13) 0.18993(14) 0.24001(16) 0.0424(5) Uani 1 1 d . . .
H45A H -0.5973 0.1349 0.2279 0.051 Uiso 1 1 calc R . .
C46 C -0.66984(12) 0.22697(14) 0.20436(15) 0.0382(5) Uani 1 1 d . . .
C47 C -0.67652(13) 0.30937(15) 0.22452(16) 0.0448(6) Uani 1 1 d . . .
H47A H -0.7214 0.3350 0.2016 0.054 Uiso 1 1 calc R . .
C48 C -0.61792(13) 0.35303(14) 0.27751(17) 0.0449(6) Uani 1 1 d . . .
H48A H -0.6237 0.4078 0.2903 0.054 Uiso 1 1 calc R . .
C49 C -0.73298(13) 0.18201(15) 0.14513(16) 0.0431(5) Uani 1 1 d . . .
H49A H -0.7287 0.1268 0.1329 0.052 Uiso 1 1 calc R . .
C50 C -0.85541(13) 0.17803(16) 0.05118(17) 0.0450(6) Uani 1 1 d . . .
C51 C -0.86427(14) 0.09317(16) 0.04070(18) 0.0504(6) Uani 1 1 d . . .
H51A H -0.8276 0.0584 0.0748 0.060 Uiso 1 1 calc R . .
C52 C -0.92710(14) 0.06060(16) -0.01999(19) 0.0539(7) Uani 1 1 d . . .
H52A H -0.9328 0.0042 -0.0264 0.065 Uiso 1 1 calc R . .
C53 C -0.98183(13) 0.11247(16) -0.07145(19) 0.0523(7) Uani 1 1 d . . .
C54 C -0.97405(13) 0.19695(17) -0.06216(19) 0.0545(7) Uani 1 1 d . . .
H54A H -1.0106 0.2316 -0.0968 0.065 Uiso 1 1 calc R . .
C55 C -0.91137(14) 0.22858(16) -0.00096(18) 0.0508(6) Uani 1 1 d . . .
H55A H -0.9062 0.2850 0.0058 0.061 Uiso 1 1 calc R . .
C56 C -1.10555(15) 0.1237(2) -0.1668(2) 0.0779(10) Uani 1 1 d . . .
H56A H -1.1456 0.0899 -0.2006 0.117 Uiso 1 1 calc R . .
H56B H -1.0964 0.1640 -0.2075 0.117 Uiso 1 1 calc R . .
H56C H -1.1171 0.1507 -0.1173 0.117 Uiso 1 1 calc R . .

loop_
_atom_site_aniso_label
_atom_site_aniso_U_11
_atom_site_aniso_U_22
_atom_site_aniso_U_33
_atom_site_aniso_U_23
_atom_site_aniso_U_13
_atom_site_aniso_U_12
Pt1 0.02637(5) 0.02653(4) 0.03245(5) -0.00191(3) 0.00703(3) -0.00007(3)
O1 0.0432(11) 0.0504(11) 0.0917(15) -0.0014(10) -0.0012(10) 0.0147(8)
O2 0.0405(11) 0.0639(12) 0.0828(14) -0.0264(11) -0.0038(10) -0.0070(9)
N1 0.0244(9) 0.0289(8) 0.0329(9) 0.0003(7) 0.0056(7) 0.0002(7)
N2 0.0270(9) 0.0303(9) 0.0303(9) -0.0021(7) 0.0041(7) -0.0011(7)
N3 0.0311(10) 0.0399(11) 0.0602(13) 0.0051(9) 0.0096(10) 0.0055(8)
N4 0.0419(12) 0.0533(12) 0.0413(11) -0.0072(9) 0.0100(10) -0.0146(10)
C1 0.0277(11) 0.0340(11) 0.0356(12) 0.0028(9) 0.0062(9) 0.0034(8)
C2 0.0244(10) 0.0378(11) 0.0344(11) 0.0008(9) 0.0036(9) -0.0010(8)
C3 0.0278(11) 0.0328(10) 0.0304(11) -0.0025(8) 0.0077(9) -0.0020(8)
C4 0.0279(11) 0.0305(10) 0.0314(11) -0.0013(8) 0.0076(9) 0.0005(8)
C5 0.0344(12) 0.0276(10) 0.0435(13) -0.0032(9) 0.0076(10) -0.0019(8)
C6 0.0297(11) 0.0289(10) 0.0451(13) -0.0017(9) 0.0063(10) 0.0032(8)
C7 0.0257(10) 0.0319(10) 0.0318(11) 0.0006(8) 0.0066(9) 0.0010(8)
C8 0.0275(11) 0.0363(11) 0.0300(11) -0.0009(8) 0.0083(9) 0.0011(8)
C9 0.0227(11) 0.0406(12) 0.0396(12) -0.0028(9) 0.0031(9) -0.0019(8)
C10 0.0314(11) 0.0309(11) 0.0414(12) -0.0039(9) 0.0078(10) -0.0056(8)
C11 0.0264(10) 0.0301(10) 0.0299(10) -0.0035(8) 0.0071(8) -0.0020(8)
C12 0.0261(10) 0.0304(10) 0.0298(10) 0.0003(8) 0.0073(9) 0.0014(8)
C13 0.0244(10) 0.0332(11) 0.0390(12) -0.0057(9) 0.0087(9) -0.0007(8)
C14 0.0383(13) 0.0363(11) 0.0385(12) -0.0015(9) 0.0074(10) -0.0018(9)
C15 0.0477(15) 0.0374(12) 0.0566(16) 0.0002(11) 0.0222(13) -0.0045(10)
C16 0.0358(13) 0.0377(12) 0.0689(18) -0.0112(12) 0.0204(13) -0.0107(10)
C17 0.0295(12) 0.0457(13) 0.0490(14) -0.0125(11) 0.0018(11) -0.0029(10)
C18 0.0291(11) 0.0388(12) 0.0391(12) -0.0025(9) 0.0064(10) 0.0005(9)
C19 0.0226(10) 0.0337(11) 0.0370(11) -0.0015(9) 0.0041(9) -0.0008(8)
C20 0.079(2) 0.080(2) 0.0654(19) 0.0279(16) 0.0442(17) 0.0397(17)
C21 0.087(2) 0.082(2) 0.088(2) 0.0239(18) 0.056(2) 0.0500(18)
C22 0.0323(13) 0.0447(14) 0.0648(17) 0.0032(12) 0.0059(12) 0.0109(10)
C23 0.0649(19) 0.0658(19) 0.080(2) 0.0359(16) 0.0369(17) 0.0266(15)
C24 0.0589(18) 0.0687(18) 0.075(2) 0.0294(15) 0.0423(16) 0.0282(14)
C25 0.0351(12) 0.0294(10) 0.0415(12) -0.0018(9) 0.0101(10) -0.0028(9)
C26 0.0377(13) 0.0332(11) 0.0456(14) 0.0013(9) 0.0140(11) 0.0023(9)
C27 0.0357(12) 0.0350(11) 0.0452(13) 0.0077(10) 0.0149(11) 0.0030(9)
C28 0.0418(14) 0.0344(12) 0.0686(18) -0.0052(11) 0.0115(13) 0.0006(10)
C29 0.0341(13) 0.0464(14) 0.0649(17) -0.0059(12) 0.0038(12) -0.0008(10)
C30 0.0316(12) 0.0370(12) 0.0505(14) 0.0068(10) 0.0116(11) 0.0028(9)
C31 0.0367(13) 0.0322(11) 0.0602(15) -0.0024(10) 0.0119(12) 0.0006(9)
C32 0.0310(12) 0.0377(12) 0.0558(15) -0.0023(10) 0.0059(11) 0.0011(9)
C33 0.0323(12) 0.0441(13) 0.0532(15) 0.0040(11) 0.0089(11) 0.0014(10)
C34 0.0345(13) 0.0411(13) 0.0485(14) 0.0035(10) 0.0108(11) 0.0049(10)
C35 0.0387(14) 0.0402(13) 0.0583(16) -0.0007(11) 0.0114(12) 0.0022(10)
C36 0.0316(13) 0.0508(15) 0.0671(18) -0.0072(12) 0.0049(12) 0.0004(10)
C37 0.0373(14) 0.0475(14) 0.0512(15) 0.0008(11) 0.0051(12) 0.0103(11)
C38 0.0469(16) 0.0370(13) 0.0764(19) -0.0025(12) 0.0111(14) 0.0033(11)
C39 0.0334(13) 0.0433(13) 0.0719(18) -0.0040(13) 0.0048(13) 0.0003(10)
C40 0.0615(19) 0.0505(16) 0.081(2) 0.0006(15) -0.0008(16) 0.0224(14)
C41 0.0333(11) 0.0295(10) 0.0362(12) -0.0020(9) 0.0095(9) 0.0016(9)
C42 0.0369(12) 0.0337(11) 0.0363(12) -0.0030(9) 0.0115(10) 0.0006(9)
C43 0.0354(12) 0.0356(11) 0.0314(11) -0.0038(9) 0.0113(10) -0.0052(9)
C44 0.0322(12) 0.0374(12) 0.0462(13) -0.0044(10) 0.0084(10) -0.0024(9)
C45 0.0438(14) 0.0367(12) 0.0462(14) -0.0071(10) 0.0138(11) -0.0053(10)
C46 0.0373(12) 0.0455(13) 0.0324(12) -0.0064(9) 0.0118(10) -0.0106(10)
C47 0.0346(13) 0.0468(13) 0.0481(14) -0.0048(11) 0.0063(11) -0.0021(10)
C48 0.0419(14) 0.0363(12) 0.0528(15) -0.0089(11) 0.0100(12) -0.0009(10)
C49 0.0410(14) 0.0479(14) 0.0415(13) -0.0101(10) 0.0149(11) -0.0122(11)
C50 0.0363(13) 0.0533(14) 0.0460(14) -0.0094(11) 0.0137(11) -0.0094(11)
C51 0.0397(14) 0.0529(15) 0.0537(16) 0.0004(12) 0.0078(12) -0.0100(11)
C52 0.0452(15) 0.0462(14) 0.0659(18) -0.0092(12) 0.0116(13) -0.0101(11)
C53 0.0365(14) 0.0564(16) 0.0595(17) -0.0183(13) 0.0090(13) -0.0087(11)
C54 0.0369(14) 0.0570(16) 0.0625(17) -0.0157(13) 0.0057(13) 0.0032(11)
C55 0.0442(15) 0.0472(14) 0.0608(17) -0.0175(12) 0.0166(13) -0.0075(11)
C56 0.0398(16) 0.087(2) 0.089(2) -0.0310(18) -0.0039(16) -0.0031(15)

loop_
_atom_type_symbol
_atom_type_description
_atom_type_scat_dispersion_real
_atom_type_scat_dispersion_imag
_atom_type_scat_source
C C 0.0033 0.0016 'International Tables Vol C Tables 4.2.6.8 and 6.1.1.4'
H H 0.0000 0.0000 'International Tables Vol C Tables 4.2.6.8 and 6.1.1.4'
N N 0.0061 0.0033 'International Tables Vol C Tables 4.2.6.8 and 6.1.1.4'
O O 0.0106 0.0060 'International Tables Vol C Tables 4.2.6.8 and 6.1.1.4'
Pt Pt -1.7033 8.3905 'International Tables Vol C Tables 4.2.6.8 and 6.1.1.4'

loop_
_geom_angle_atom_site_label_1
_geom_angle_atom_site_label_2
_geom_angle_atom_site_label_3
_geom_angle
_geom_angle_site_symmetry_1
_geom_angle_site_symmetry_3
_geom_angle_publ_flag
C41 Pt1 C25 91.61(9) . . ?
C41 Pt1 N1 173.53(7) . . ?
C25 Pt1 N1 94.82(8) . . ?
C41 Pt1 N2 94.14(8) . . ?
C25 Pt1 N2 174.09(7) . . ?
N1 Pt1 N2 79.41(6) . . ?
C37 O1 C40 118.0(2) . . ?
C53 O2 C56 116.5(2) . . ?
C1 N1 C12 117.97(17) . . ?
C1 N1 Pt1 127.98(13) . . ?
C12 N1 Pt1 113.98(13) . . ?
C10 N2 C11 117.74(17) . . ?
C10 N2 Pt1 128.63(14) . . ?
C11 N2 Pt1 113.61(13) . . ?
C33 N3 C34 122.1(2) . . ?
C49 N4 C50 122.2(2) . . ?
N1 C1 C2 121.91(19) . . ?
C3 C2 C1 121.54(19) . . ?
C2 C3 C4 117.08(18) . . ?
C2 C3 C13 120.07(18) . . ?
C4 C3 C13 122.81(18) . . ?
C12 C4 C3 117.81(18) . . ?
C12 C4 C5 117.72(18) . . ?
C3 C4 C5 124.46(18) . . ?
C6 C5 C4 121.72(19) . . ?
C5 C6 C7 121.84(19) . . ?
C11 C7 C8 118.16(18) . . ?
C11 C7 C6 117.54(18) . . ?
C8 C7 C6 124.29(18) . . ?
C9 C8 C7 117.45(19) . . ?
C9 C8 C19 121.45(19) . . ?
C7 C8 C19 121.10(18) . . ?
C8 C9 C10 121.27(19) . . ?
N2 C10 C9 122.36(19) . . ?
N2 C11 C7 122.98(18) . . ?
N2 C11 C12 116.32(17) . . ?
C7 C11 C12 120.70(18) . . ?
N1 C12 C4 123.31(18) . . ?
N1 C12 C11 116.26(17) . . ?
C4 C12 C11 120.43(17) . . ?
C14 C13 C18 118.87(19) . . ?
C14 C13 C3 120.16(19) . . ?
C18 C13 C3 120.83(19) . . ?
C15 C14 C13 120.4(2) . . ?
C16 C15 C14 120.2(2) . . ?
C17 C16 C15 120.0(2) . . ?
C16 C17 C18 120.4(2) . . ?
C17 C18 C13 120.2(2) . . ?
C24 C19 C20 118.2(2) . . ?
C24 C19 C8 121.2(2) . . ?
C20 C19 C8 120.5(2) . . ?
C19 C20 C21 120.1(3) . . ?
C22 C21 C20 120.9(3) . . ?
C23 C22 C21 118.5(2) . . ?
C22 C23 C24 120.5(3) . . ?
C19 C24 C23 121.7(2) . . ?
C26 C25 Pt1 176.1(2) . . ?
C25 C26 C27 177.9(3) . . ?
C28 C27 C32 117.7(2) . . ?
C28 C27 C26 122.3(2) . . ?
C32 C27 C26 120.0(2) . . ?
C29 C28 C27 120.9(2) . . ?
C28 C29 C30 121.4(2) . . ?
C31 C30 C29 117.9(2) . . ?
C31 C30 C33 121.1(2) . . ?
C29 C30 C33 121.0(2) . . ?
C32 C31 C30 121.0(2) . . ?
C31 C32 C27 121.1(2) . . ?
N3 C33 C30 122.0(2) . . ?
C39 C34 C35 118.1(2) . . ?
C39 C34 N3 116.6(2) . . ?
C35 C34 N3 125.3(2) . . ?
C36 C35 C34 119.9(2) . . ?
C37 C36 C35 121.8(2) . . ?
O1 C37 C36 116.8(2) . . ?
O1 C37 C38 124.1(2) . . ?
C36 C37 C38 119.0(2) . . ?
C37 C38 C39 119.7(2) . . ?
C38 C39 C34 121.4(2) . . ?
C42 C41 Pt1 173.78(19) . . ?
C41 C42 C43 171.9(2) . . ?
C44 C43 C48 117.6(2) . . ?
C44 C43 C42 123.5(2) . . ?
C48 C43 C42 118.9(2) . . ?
C45 C44 C43 120.9(2) . . ?
C46 C45 C44 120.9(2) . . ?
C45 C46 C47 118.5(2) . . ?
C45 C46 C49 121.5(2) . . ?
C47 C46 C49 120.0(2) . . ?
C48 C47 C46 120.9(2) . . ?
C47 C48 C43 121.1(2) . . ?
N4 C49 C46 120.3(2) . . ?
C55 C50 C51 118.4(2) . . ?
C55 C50 N4 116.0(2) . . ?
C51 C50 N4 125.6(2) . . ?
C52 C51 C50 120.5(2) . . ?
C51 C52 C53 119.8(2) . . ?
O2 C53 C52 115.2(2) . . ?
O2 C53 C54 124.2(2) . . ?
C52 C53 C54 120.6(2) . . ?
C55 C54 C53 119.0(3) . . ?
C54 C55 C50 121.6(2) . . ?

loop_
_geom_bond_atom_site_label_1
_geom_bond_atom_site_label_2
_geom_bond_distance
_geom_bond_site_symmetry_2
_geom_bond_publ_flag
Pt1 C41 1.944(2) . ?
Pt1 C25 1.946(2) . ?
Pt1 N1 2.0636(16) . ?
Pt1 N2 2.0669(17) . ?
O1 C37 1.364(3) . ?
O1 C40 1.422(3) . ?
O2 C53 1.376(3) . ?
O2 C56 1.433(3) . ?
N1 C1 1.342(3) . ?
N1 C12 1.361(2) . ?
N2 C10 1.335(3) . ?
N2 C11 1.369(2) . ?
N3 C33 1.259(3) . ?
N3 C34 1.419(3) . ?
N4 C49 1.274(3) . ?
N4 C50 1.415(3) . ?
C1 C2 1.387(3) . ?
C2 C3 1.384(3) . ?
C3 C4 1.426(3) . ?
C3 C13 1.480(3) . ?
C4 C12 1.405(3) . ?
C4 C5 1.433(3) . ?
C5 C6 1.347(3) . ?
C6 C7 1.436(3) . ?
C7 C11 1.403(3) . ?
C7 C8 1.421(3) . ?
C8 C9 1.376(3) . ?
C8 C19 1.492(3) . ?
C9 C10 1.391(3) . ?
C11 C12 1.429(3) . ?
C13 C14 1.391(3) . ?
C13 C18 1.393(3) . ?
C14 C15 1.387(3) . ?
C15 C16 1.376(4) . ?
C16 C17 1.375(4) . ?
C17 C18 1.386(3) . ?
C19 C24 1.360(3) . ?
C19 C20 1.369(3) . ?
C20 C21 1.388(4) . ?
C21 C22 1.376(4) . ?
C22 C23 1.351(4) . ?
C23 C24 1.382(3) . ?
C25 C26 1.208(3) . ?
C26 C27 1.441(3) . ?
C27 C28 1.387(3) . ?
C27 C32 1.399(3) . ?
C28 C29 1.378(3) . ?
C29 C30 1.390(3) . ?
C30 C31 1.385(3) . ?
C30 C33 1.472(3) . ?
C31 C32 1.380(3) . ?
C34 C39 1.388(4) . ?
C34 C35 1.395(3) . ?
C35 C36 1.377(3) . ?
C36 C37 1.374(3) . ?
C37 C38 1.385(4) . ?
C38 C39 1.387(3) . ?
C41 C42 1.217(3) . ?
C42 C43 1.432(3) . ?
C43 C44 1.393(3) . ?
C43 C48 1.411(3) . ?
C44 C45 1.388(3) . ?
C45 C46 1.387(3) . ?
C46 C47 1.396(3) . ?
C46 C49 1.468(3) . ?
C47 C48 1.368(3) . ?
C50 C55 1.395(3) . ?
C50 C51 1.400(3) . ?
C51 C52 1.382(3) . ?
C52 C53 1.391(4) . ?
C53 C54 1.391(4) . ?
C54 C55 1.378(3) . ?
